data_4315815
loop_
_publ_author_name
'Pius O. Adelani'
'Thomas E. Albrecht-Schmitt'

_publ_section_title
;
 Comparison of Thorium(IV) and Uranium(VI) Carboxyphosphonates
;
_journal_name_full 'Inorganic Chemistry'
_journal_page_first 5701
_journal_page_last 5705
_journal_paper_doi 10.1021/ic1006132
_journal_volume 49
_journal_year 2010
_chemical_formula_moiety 'C7 H4 F2 O5 P Th'
_chemical_formula_sum 'C7 H4 F2 O5 P Th'
_chemical_formula_weight 469.11
_chemical_name_systematic
; 
 ? 
;
_space_group_IT_number 14
_symmetry_cell_setting monoclinic
_symmetry_space_group_name_Hall '-P 2ybc'
_symmetry_space_group_name_H-M 'P 1 21/c 1'
_atom_sites_solution_hydrogens geom
_atom_sites_solution_primary direct
_atom_sites_solution_secondary difmap
_audit_creation_method SHELXL-97
_audit_update_record
;
2010-03-11 # Formatted by publCIF
;
_cell_angle_alpha 90.00
_cell_angle_beta 99.01
_cell_angle_gamma 90.00
_cell_formula_units_Z 4
_cell_length_a 7.5507(2)
_cell_length_b 5.6983(2)
_cell_length_c 23.3644(7)
_cell_measurement_reflns_used 7359
_cell_measurement_temperature 100(2)
_cell_measurement_theta_max 28.66
_cell_measurement_theta_min 2.73
_cell_volume 992.88(5)
_computing_cell_refinement 'Bruker SAINT'
_computing_data_collection 'Bruker APEX2'
_computing_data_reduction 'Bruker SAINT'
_computing_molecular_graphics 'Bruker SHELXTL'
_computing_publication_material 'Bruker SHELXTL'
_computing_structure_refinement 'SHELXL-97 (Sheldrick, 1997)'
_computing_structure_solution 'SHELXS-97 (Sheldrick, 1990)'
_diffrn_ambient_temperature 100(2)
_diffrn_measured_fraction_theta_full 0.975
_diffrn_measured_fraction_theta_max 0.975
_diffrn_measurement_device_type 'Bruker APEX-II CCD'
_diffrn_measurement_method '\f and \w scans'
_diffrn_radiation_monochromator graphite
_diffrn_radiation_source 'fine-focus sealed tube'
_diffrn_radiation_type MoK\a
_diffrn_radiation_wavelength 0.71073
_diffrn_reflns_av_R_equivalents 0.0189
_diffrn_reflns_av_sigmaI/netI 0.0146
_diffrn_reflns_limit_h_max 10
_diffrn_reflns_limit_h_min -10
_diffrn_reflns_limit_k_max 7
_diffrn_reflns_limit_k_min -7
_diffrn_reflns_limit_l_max 31
_diffrn_reflns_limit_l_min -31
_diffrn_reflns_number 11127
_diffrn_reflns_theta_full 28.48
_diffrn_reflns_theta_max 28.48
_diffrn_reflns_theta_min 1.76
_diffrn_standards_decay_% 0
_diffrn_standards_interval_count na
_diffrn_standards_interval_time na
_diffrn_standards_number na
_exptl_absorpt_coefficient_mu 15.212
_exptl_absorpt_correction_T_max 0.7458
_exptl_absorpt_correction_T_min 0.5530
_exptl_absorpt_correction_type multi-scan
_exptl_absorpt_process_details SHELXPREP
_exptl_crystal_colour white
_exptl_crystal_density_diffrn 3.138
_exptl_crystal_density_meas ?
_exptl_crystal_density_method 'not measured'
_exptl_crystal_description Platelet
_exptl_crystal_F_000 836
_exptl_crystal_size_max 0.100
_exptl_crystal_size_mid 0.054
_exptl_crystal_size_min 0.032
_refine_diff_density_max 1.402
_refine_diff_density_min -0.743
_refine_diff_density_rms 0.121
_refine_ls_extinction_coef 0.00093(8)
_refine_ls_extinction_expression Fc^*^=kFc[1+0.001xFc^2^\l^3^/sin(2\q)]^-1/4^
_refine_ls_extinction_method SHELXL
_refine_ls_goodness_of_fit_ref 1.054
_refine_ls_hydrogen_treatment constr
_refine_ls_matrix_type full
_refine_ls_number_parameters 136
_refine_ls_number_reflns 2457
_refine_ls_number_restraints 0
_refine_ls_restrained_S_all 1.054
_refine_ls_R_factor_all 0.0146
_refine_ls_R_factor_gt 0.0139
_refine_ls_shift/su_max 0.002
_refine_ls_shift/su_mean 0.000
_refine_ls_structure_factor_coef Fsqd
_refine_ls_weighting_details 'calc w=1/[\s^2^(Fo^2^)+(0.0136P)^2^+2.7531P] where P=(Fo^2^+2Fc^2^)/3'
_refine_ls_weighting_scheme calc
_refine_ls_wR_factor_gt 0.0335
_refine_ls_wR_factor_ref 0.0338
_reflns_number_gt 2371
_reflns_number_total 2457
_reflns_threshold_expression >2sigma(I)
_cod_data_source_file ic1006132_si_002_1.cif
_cod_data_source_block p21c
_cod_depositor_comments
;
The following automatic conversions were performed:

'_exptl_crystal_density_meas' value 'nm' was changed to '?' - the
value is perceived as not measured.

Automatic conversion script
Id: cif_fix_values 3008 2015-01-20 13:52:24Z robertas 
;
_cod_original_sg_symbol_H-M 'P 21/c'
_cod_database_code 4315815

loop_
_symmetry_equiv_pos_as_xyz
'x, y, z'
'-x, y+1/2, -z+1/2'
'-x, -y, -z'
'x, -y-1/2, z-1/2'

loop_
_atom_site_label
_atom_site_type_symbol
_atom_site_fract_x
_atom_site_fract_y
_atom_site_fract_z
_atom_site_U_iso_or_equiv
_atom_site_adp_type
_atom_site_occupancy
_atom_site_symmetry_multiplicity
_atom_site_calc_flag
_atom_site_refinement_flags
_atom_site_disorder_assembly
_atom_site_disorder_group
Th1 Th 0.184224(11) 0.261098(14) 0.029181(4) 0.00431(5) Uani 1 1 d . . .
O3 O 0.3849(2) -0.0044(3) 0.07797(8) 0.0080(4) Uani 1 1 d . . .
P1 P 0.49153(9) -0.23059(11) 0.07867(3) 0.00515(12) Uani 1 1 d . . .
O4 O 0.3688(3) -0.4433(3) 0.06670(8) 0.0104(4) Uani 1 1 d . . .
O5 O 0.6288(3) -0.2203(3) 0.03786(9) 0.0105(4) Uani 1 1 d . . .
C1 C 0.6114(3) -0.2674(4) 0.15115(11) 0.0066(5) Uani 1 1 d . . .
C2 C 0.6039(4) -0.0957(4) 0.19337(11) 0.0091(5) Uani 1 1 d . . .
H2A H 0.5407 0.0463 0.1833 0.011 Uiso 1 1 calc R . .
C3 C 0.6884(4) -0.1311(5) 0.25010(11) 0.0100(5) Uani 1 1 d . . .
H3A H 0.6834 -0.0141 0.2788 0.012 Uiso 1 1 calc R . .
C4 C 0.7805(3) -0.3406(5) 0.26424(11) 0.0088(5) Uani 1 1 d . . .
C5 C 0.7935(4) -0.5100(5) 0.22211(11) 0.0101(5) Uani 1 1 d . . .
H5A H 0.8599 -0.6497 0.2320 0.012 Uiso 1 1 calc R . .
C6 C 0.7093(4) -0.4736(5) 0.16572(11) 0.0104(5) Uani 1 1 d . . .
H6A H 0.7179 -0.5888 0.1369 0.013 Uiso 1 1 calc R . .
O6 O 0.9294(3) -0.5906(4) 0.33676(9) 0.0190(5) Uani 1 1 d . . .
C7 C 0.8565(3) -0.3829(5) 0.32584(11) 0.0094(5) Uani 1 1 d . . .
O7 O 0.8488(3) -0.2339(3) 0.36372(9) 0.0103(4) Uani 1 1 d . . .
F1 F -0.0025(2) 0.0768(3) -0.05044(6) 0.0084(3) Uiso 1 1 d . . .
F2 F -0.0908(2) 0.4309(3) 0.03792(6) 0.0089(3) Uiso 1 1 d . . .

loop_
_atom_site_aniso_label
_atom_site_aniso_U_11
_atom_site_aniso_U_22
_atom_site_aniso_U_33
_atom_site_aniso_U_23
_atom_site_aniso_U_13
_atom_site_aniso_U_12
Th1 0.00400(6) 0.00480(6) 0.00384(6) -0.00006(3) -0.00029(3) 0.00036(3)
O3 0.0080(9) 0.0084(8) 0.0073(8) 0.0001(7) 0.0000(7) 0.0035(7)
P1 0.0046(3) 0.0058(3) 0.0046(3) 0.0003(2) -0.0004(2) 0.0009(2)
O4 0.0113(9) 0.0095(9) 0.0096(9) -0.0001(7) -0.0014(7) -0.0025(7)
O5 0.0097(9) 0.0138(9) 0.0087(9) 0.0021(7) 0.0033(7) 0.0020(7)
C1 0.0038(11) 0.0100(12) 0.0059(11) 0.0013(8) 0.0001(9) -0.0010(8)
C2 0.0116(12) 0.0075(11) 0.0078(12) 0.0005(9) 0.0002(9) 0.0014(9)
C3 0.0093(12) 0.0120(12) 0.0084(12) -0.0012(9) 0.0011(9) 0.0002(9)
C4 0.0052(11) 0.0138(12) 0.0070(11) 0.0013(9) -0.0004(9) -0.0007(9)
C5 0.0102(12) 0.0119(12) 0.0074(12) 0.0015(9) -0.0009(9) 0.0033(10)
C6 0.0125(13) 0.0105(12) 0.0079(12) -0.0008(9) 0.0002(10) 0.0028(10)
O6 0.0280(12) 0.0202(11) 0.0073(9) -0.0001(8) -0.0016(8) 0.0139(9)
C7 0.0052(11) 0.0143(12) 0.0090(12) 0.0012(9) 0.0018(9) -0.0010(9)
O7 0.0123(10) 0.0116(9) 0.0067(9) -0.0002(6) 0.0010(7) -0.0022(7)

loop_
_atom_type_symbol
_atom_type_description
_atom_type_scat_dispersion_real
_atom_type_scat_dispersion_imag
_atom_type_scat_source
C C 0.0033 0.0016 'International Tables Vol C Tables 4.2.6.8 and 6.1.1.4'
H H 0.0000 0.0000 'International Tables Vol C Tables 4.2.6.8 and 6.1.1.4'
O O 0.0106 0.0060 'International Tables Vol C Tables 4.2.6.8 and 6.1.1.4'
P P 0.1023 0.0942 'International Tables Vol C Tables 4.2.6.8 and 6.1.1.4'
Th Th -7.2400 8.8979 'International Tables Vol C Tables 4.2.6.8 and 6.1.1.4'
F F 0.0171 0.0103 'International Tables Vol C Tables 4.2.6.8 and 6.1.1.4'

loop_
_geom_angle_atom_site_label_1
_geom_angle_atom_site_label_2
_geom_angle_atom_site_label_3
_geom_angle
_geom_angle_site_symmetry_1
_geom_angle_site_symmetry_3
_geom_angle_publ_flag
O4 Th1 O5 86.12(7) 1_565 3_655 ?
O4 Th1 O3 88.85(7) 1_565 . ?
O5 Th1 O3 80.99(7) 3_655 . ?
O4 Th1 F2 99.19(6) 1_565 . ?
O5 Th1 F2 139.43(6) 3_655 . ?
O3 Th1 F2 138.88(6) . . ?
O4 Th1 F2 78.96(6) 1_565 3_565 ?
O5 Th1 F2 76.98(6) 3_655 3_565 ?
O3 Th1 F2 155.40(6) . 3_565 ?
F2 Th1 F2 64.91(6) . 3_565 ?
O4 Th1 F1 151.15(6) 1_565 . ?
O5 Th1 F1 76.94(6) 3_655 . ?
O3 Th1 F1 110.91(6) . . ?
F2 Th1 F1 79.95(5) . . ?
F2 Th1 F1 74.61(5) 3_565 . ?
O4 Th1 F1 146.10(6) 1_565 3 ?
O5 Th1 F1 118.96(6) 3_655 3 ?
O3 Th1 F1 74.42(6) . 3 ?
F2 Th1 F1 76.95(5) . 3 ?
F2 Th1 F1 126.29(5) 3_565 3 ?
F1 Th1 F1 62.24(6) . 3 ?
O4 Th1 O7 76.22(6) 1_565 2_655 ?
O5 Th1 O7 147.22(7) 3_655 2_655 ?
O3 Th1 O7 71.40(6) . 2_655 ?
F2 Th1 O7 71.59(6) . 2_655 ?
F2 Th1 O7 124.87(5) 3_565 2_655 ?
F1 Th1 O7 129.09(6) . 2_655 ?
F1 Th1 O7 70.59(5) 3 2_655 ?
O4 Th1 Th1 88.77(5) 1_565 3_565 ?
O5 Th1 Th1 108.04(5) 3_655 3_565 ?
O3 Th1 Th1 170.49(4) . 3_565 ?
F2 Th1 Th1 32.89(4) . 3_565 ?
F2 Th1 Th1 32.02(4) 3_565 3_565 ?
F1 Th1 Th1 74.85(4) . 3_565 ?
F1 Th1 Th1 102.87(3) 3 3_565 ?
O7 Th1 Th1 99.09(4) 2_655 3_565 ?
O4 Th1 Th1 174.83(5) 1_565 3 ?
O5 Th1 Th1 99.00(5) 3_655 3 ?
O3 Th1 Th1 92.67(5) . 3 ?
F2 Th1 Th1 76.45(4) . 3 ?
F2 Th1 Th1 101.39(4) 3_565 3 ?
F1 Th1 Th1 31.59(4) . 3 ?
F1 Th1 Th1 30.65(3) 3 3 ?
O7 Th1 Th1 99.58(4) 2_655 3 ?
Th1 Th1 Th1 88.927(4) 3_565 3 ?
P1 O3 Th1 150.04(11) . . ?
O5 P1 O3 111.96(11) . . ?
O5 P1 O4 111.80(11) . . ?
O3 P1 O4 111.51(11) . . ?
O5 P1 C1 107.66(12) . . ?
O3 P1 C1 107.24(11) . . ?
O4 P1 C1 106.33(11) . . ?
P1 O4 Th1 168.03(12) . 1_545 ?
P1 O5 Th1 170.72(12) . 3_655 ?
C2 C1 C6 119.6(2) . . ?
C2 C1 P1 120.79(19) . . ?
C6 C1 P1 119.59(19) . . ?
C3 C2 C1 120.5(2) . . ?
C3 C2 H2A 119.8 . . ?
C1 C2 H2A 119.8 . . ?
C2 C3 C4 119.1(2) . . ?
C2 C3 H3A 120.4 . . ?
C4 C3 H3A 120.4 . . ?
C5 C4 C3 120.9(2) . . ?
C5 C4 C7 120.9(2) . . ?
C3 C4 C7 118.1(2) . . ?
C6 C5 C4 119.7(2) . . ?
C6 C5 H5A 120.1 . . ?
C4 C5 H5A 120.1 . . ?
C5 C6 C1 120.2(2) . . ?
C5 C6 H6A 119.9 . . ?
C1 C6 H6A 119.9 . . ?
O7 C7 O6 123.1(2) . . ?
O7 C7 C4 122.0(2) . . ?
O6 C7 C4 114.9(2) . . ?
C7 O7 Th1 135.88(17) . 2_645 ?
Th1 F1 Th1 117.76(6) . 3 ?
Th1 F2 Th1 115.09(6) . 3_565 ?

loop_
_geom_bond_atom_site_label_1
_geom_bond_atom_site_label_2
_geom_bond_distance
_geom_bond_site_symmetry_2
_geom_bond_publ_flag
Th1 O4 2.2727(18) 1_565 ?
Th1 O5 2.279(2) 3_655 ?
Th1 O3 2.3115(18) . ?
Th1 F2 2.3290(15) . ?
Th1 F2 2.3853(15) 3_565 ?
Th1 F1 2.3939(15) . ?
Th1 F1 2.4598(15) 3 ?
Th1 O7 2.553(2) 2_655 ?
Th1 Th1 3.97797(18) 3_565 ?
Th1 Th1 4.15520(19) 3 ?
O3 P1 1.5185(18) . ?
P1 O5 1.515(2) . ?
P1 O4 1.5249(19) . ?
P1 C1 1.803(3) . ?
O4 Th1 2.2727(18) 1_545 ?
O5 Th1 2.279(2) 3_655 ?
C1 C2 1.397(3) . ?
C1 C6 1.402(3) . ?
C2 C3 1.393(4) . ?
C2 H2A 0.9500 . ?
C3 C4 1.395(4) . ?
C3 H3A 0.9500 . ?
C4 C5 1.393(4) . ?
C4 C7 1.483(3) . ?
C5 C6 1.386(3) . ?
C5 H5A 0.9500 . ?
C6 H6A 0.9500 . ?
O6 C7 1.313(3) . ?
C7 O7 1.234(3) . ?
O7 Th1 2.553(2) 2_645 ?
F1 Th1 2.4598(15) 3 ?
F2 Th1 2.3853(15) 3_565 ?
